data_7236850
loop_
_publ_author_name
'Jiang, Meijuan'
'He, Zikai'
'Zhang, Yilin'
'Sung, Herman H. Y.'
'Lam, Jacky W. Y.'
'Peng, Qian'
'Yan, Yongli'
'Wong, Kam Sing'
'Williams, Ian D.'
'Zhao, Yongsheng'
'Tang, Ben Zhong'

_publ_section_title
;
 Development of benzylidene-methyloxazolone based AIEgens and decipherment
 of their working mechanism
;
_journal_issue 29
_journal_name_full 'Journal of Materials Chemistry C'
_journal_page_first 7191
_journal_paper_doi 10.1039/C7TC02582C
_journal_volume 5
_journal_year 2017
_chemical_formula_moiety 'C17 H13 N O2'
_chemical_formula_sum 'C17 H13 N O2'
_chemical_formula_weight 263.28
_chemical_name_common BMO-PH
_chemical_name_systematic (Z)-4-([1,1'-biphenyl]-4-ylmethylene)-2-methyloxazol-5(4H)-one
_space_group_IT_number 2
_space_group_name_Hall '-P 1'
_space_group_name_H-M_alt 'P -1'
_symmetry_cell_setting triclinic
_symmetry_space_group_name_H-M 'P -1'
_atom_sites_solution_hydrogens geom
_atom_sites_solution_primary iterative
_atom_sites_solution_secondary difmap
_audit_creation_date 2014-08-15
_audit_creation_method
;
  Olex2 1.2-beta
  (compiled May  9 2012 12:37:22, GUI svn.r4230)
;
_audit_update_record
;
2017-05-29 deposited with the CCDC.
2017-06-22 downloaded from the CCDC.
;
_cell_angle_alpha 95.859(6)
_cell_angle_beta 102.212(6)
_cell_angle_gamma 90.885(6)
_cell_formula_units_Z 2
_cell_length_a 7.1873(5)
_cell_length_b 9.3467(7)
_cell_length_c 9.6678(7)
_cell_measurement_reflns_used 2141
_cell_measurement_temperature 99.9(5)
_cell_measurement_theta_max 74.2270
_cell_measurement_theta_min 4.7640
_cell_volume 630.99(8)
_computing_cell_refinement
;
CrysAlisPro, Agilent Technologies,
Version 1.171.36.32 (release 02-08-2013 CrysAlis171 .NET)
(compiled Aug  2 2013,16:46:58)
;
_computing_data_collection
;
CrysAlisPro, Agilent Technologies,
Version 1.171.36.32 (release 02-08-2013 CrysAlis171 .NET)
(compiled Aug  2 2013,16:46:58)
;
_computing_data_reduction
;
CrysAlisPro, Agilent Technologies,
Version 1.171.36.32 (release 02-08-2013 CrysAlis171 .NET)
(compiled Aug  2 2013,16:46:58)
;
_computing_molecular_graphics
;
O. V. Dolomanov, L. J. Bourhis, R. J. Gildea, J. A. K. Howard and H. Puschmann,
OLEX2: a complete structure solution, refinement and analysis program.
J. Appl. Cryst. (2009). 42, 339-341.
;
_computing_publication_material
;
O. V. Dolomanov, L. J. Bourhis, R. J. Gildea, J. A. K. Howard and H. Puschmann,
OLEX2: a complete structure solution, refinement and analysis program.
J. Appl. Cryst. (2009). 42, 339-341.
;
_computing_structure_refinement
;
XL, G.M. Sheldrick, Acta Cryst.
(2008). A64, 112-122
;
_computing_structure_solution 'J. Appl. Cryst. (2007) 40, 786-790'
_diffrn_ambient_temperature 99.9(5)
_diffrn_detector_area_resol_mean 10.3587
_diffrn_measured_fraction_theta_full 0.9840
_diffrn_measured_fraction_theta_max 0.9474
_diffrn_measurement_details
;
#__ type_ start__ end____ width___ exp.time_
  1 omega   45.00   76.00   1.0000    1.0000
omega____ theta____ kappa____ phi______ frames
    -      110.5703  -30.0000   60.0000 31

#__ type_ start__ end____ width___ exp.time_
  2 omega  -47.00   35.00   1.0000    1.0000
omega____ theta____ kappa____ phi______ frames
    -      -40.8203   37.0000 -180.0000 82

#__ type_ start__ end____ width___ exp.time_
  3 omega -115.00  -12.00   1.0000    1.0000
omega____ theta____ kappa____ phi______ frames
    -      -40.8203  -57.0000   30.0000 103

#__ type_ start__ end____ width___ exp.time_
  4 omega  -96.00   -2.00   1.0000    1.0000
omega____ theta____ kappa____ phi______ frames
    -      -40.8203  125.0000 -150.0000 94

#__ type_ start__ end____ width___ exp.time_
  5 omega -115.00  -78.00   1.0000    1.0000
omega____ theta____ kappa____ phi______ frames
    -      -40.8203 -137.0000 -154.0000 37

#__ type_ start__ end____ width___ exp.time_
  6 omega   30.00  108.00   1.0000    1.0000
omega____ theta____ kappa____ phi______ frames
    -      110.5703  -94.0000  -90.0000 78

#__ type_ start__ end____ width___ exp.time_
  7 omega  146.00  174.00   1.0000    1.0000
omega____ theta____ kappa____ phi______ frames
    -      110.5703   30.0000 -180.0000 28

#__ type_ start__ end____ width___ exp.time_
  8 omega   93.00  143.00   1.0000    1.0000
omega____ theta____ kappa____ phi______ frames
    -      110.5703   30.0000 -180.0000 50

#__ type_ start__ end____ width___ exp.time_
  9 omega   35.00   81.00   1.0000    1.0000
omega____ theta____ kappa____ phi______ frames
    -      110.5703  -30.0000 -120.0000 46

#__ type_ start__ end____ width___ exp.time_
 10 omega   38.00  115.00   1.0000    1.0000
omega____ theta____ kappa____ phi______ frames
    -      110.5703 -111.0000   60.0000 77

#__ type_ start__ end____ width___ exp.time_
 11 omega  115.00  174.00   1.0000    1.0000
omega____ theta____ kappa____ phi______ frames
    -      110.5703  111.0000  120.0000 59

#__ type_ start__ end____ width___ exp.time_
 12 omega   43.00   98.00   1.0000    1.0000
omega____ theta____ kappa____ phi______ frames
    -      110.5703  -45.0000    0.0000 55

#__ type_ start__ end____ width___ exp.time_
 13 omega   58.00  173.00   1.0000    1.0000
omega____ theta____ kappa____ phi______ frames
    -      110.5703   15.0000  -90.0000 115

#__ type_ start__ end____ width___ exp.time_
 14 omega   47.00  144.00   1.0000    1.0000
omega____ theta____ kappa____ phi______ frames
    -      110.5703  -77.0000   90.0000 97
;
_diffrn_measurement_device_type 'SuperNova, Dual, Cu at zero, Atlas'
_diffrn_measurement_method '\w scans'
_diffrn_orient_matrix_UB_11 -0.1529297000
_diffrn_orient_matrix_UB_12 -0.0152795000
_diffrn_orient_matrix_UB_13 0.0882546000
_diffrn_orient_matrix_UB_21 0.1525451000
_diffrn_orient_matrix_UB_22 0.0348541000
_diffrn_orient_matrix_UB_23 0.1381816000
_diffrn_orient_matrix_UB_31 -0.0388328000
_diffrn_orient_matrix_UB_32 0.1613836000
_diffrn_orient_matrix_UB_33 -0.0033229000
_diffrn_radiation_monochromator mirror
_diffrn_radiation_type 'Cu K\a'
_diffrn_radiation_wavelength 1.5418
_diffrn_reflns_av_R_equivalents 0.0125
_diffrn_reflns_av_unetI/netI 0.0180
_diffrn_reflns_limit_h_max 7
_diffrn_reflns_limit_h_min -8
_diffrn_reflns_limit_k_max 11
_diffrn_reflns_limit_k_min -7
_diffrn_reflns_limit_l_max 11
_diffrn_reflns_limit_l_min -11
_diffrn_reflns_number 3320
_diffrn_reflns_theta_full 66.50
_diffrn_reflns_theta_max 67.49
_diffrn_reflns_theta_min 4.71
_diffrn_source 'SuperNova (Cu) X-ray Source'
_exptl_absorpt_coefficient_mu 0.735
_exptl_absorpt_correction_T_max 1.00000
_exptl_absorpt_correction_T_min 0.86856
_exptl_absorpt_correction_type multi-scan
_exptl_absorpt_process_details
;
CrysAlisPro, Agilent Technologies,
Version 1.171.36.32 (release 02-08-2013 CrysAlis171 .NET)
(compiled Aug  2 2013,16:46:58)
Empirical absorption correction using spherical harmonics,
 implemented in SCALE3 ABSPACK scaling algorithm.
;
_exptl_crystal_colour yellow
_exptl_crystal_density_diffrn 1.386
_exptl_crystal_density_method 'not measured'
_exptl_crystal_description block
_exptl_crystal_F_000 276
_exptl_crystal_preparation ', Luminescent'
_exptl_crystal_recrystallization_method 'Re-crystallisation from solvent: dichloromethane/hexane'
_exptl_crystal_size_max 0.20
_exptl_crystal_size_mid 0.18
_exptl_crystal_size_min 0.18
_refine_diff_density_max 0.179
_refine_diff_density_min -0.191
_refine_diff_density_rms 0.036
_refine_ls_extinction_method none
_refine_ls_goodness_of_fit_ref 1.001
_refine_ls_hydrogen_treatment mixed
_refine_ls_matrix_type full
_refine_ls_number_parameters 182
_refine_ls_number_reflns 2204
_refine_ls_number_restraints 0
_refine_ls_restrained_S_all 1.001
_refine_ls_R_factor_all 0.0334
_refine_ls_R_factor_gt 0.0303
_refine_ls_shift/su_max 0.000
_refine_ls_shift/su_mean 0.000
_refine_ls_structure_factor_coef Fsqd
_refine_ls_weighting_details 'calc w=1/[\s^2^(Fo^2^)+(0.0483P)^2^+0.1233P] where P=(Fo^2^+2Fc^2^)/3'
_refine_ls_weighting_scheme calc
_refine_ls_wR_factor_gt 0.0773
_refine_ls_wR_factor_ref 0.0798
_reflns_number_gt 2023
_reflns_number_total 2204
_reflns_threshold_expression >2sigma(I)
_cod_data_source_file c7tc02582c2.cif
_cod_data_source_block BMO_PH
_cod_depositor_comments
;
The following automatic conversions were performed:

data item '_symmetry_cell_setting' value 'Triclinic' was changed to
'triclinic' in accordance with the
/home/saulius/struct/COD-crude-data/automatic-downloads/DataCite-retrospective/RSC/depositions/lib/dictionaries/cif_core.dic
dictionary named 'cif_core.dic' version 2.4.2 last updated on
2011-04-26.

Automatic conversion script
Id: cif_fix_values 6909 2019-04-08 15:41:33Z antanas 
;
_cod_original_sg_symbol_H-M P-1
_cod_database_code 7236850
_reflns_odcompleteness_completeness 98.40
_reflns_odcompleteness_iscentric 1
_reflns_odcompleteness_theta 68.13

loop_
_space_group_symop_id
_space_group_symop_operation_xyz
1 'x, y, z'
2 '-x, -y, -z'

loop_
_atom_site_label
_atom_site_type_symbol
_atom_site_fract_x
_atom_site_fract_y
_atom_site_fract_z
_atom_site_U_iso_or_equiv
_atom_site_adp_type
_atom_site_occupancy
_atom_site_symmetry_multiplicity
_atom_site_calc_flag
_atom_site_refinement_flags
O1 O 0.58170(10) 0.10497(7) 0.90051(7) 0.02026(19) Uani 1 1 d .
O2 O 0.48593(11) -0.04883(8) 0.69977(8) 0.02298(19) Uani 1 1 d .
N1 N 0.48814(12) 0.31893(9) 0.82361(9) 0.0177(2) Uani 1 1 d .
C1 C 0.56595(14) 0.25245(11) 0.92876(11) 0.0189(2) Uani 1 1 d .
C2 C 0.50027(14) 0.07290(11) 0.75657(11) 0.0184(2) Uani 1 1 d .
C3 C 0.44387(14) 0.21213(11) 0.70578(11) 0.0169(2) Uani 1 1 d .
C4 C 0.37081(14) 0.22711(11) 0.56810(11) 0.0179(2) Uani 1 1 d .
H4 H 0.3610 0.1412 0.5049 0.021 Uiso 1 1 calc R
C5 C 0.30473(14) 0.35490(11) 0.50158(11) 0.0175(2) Uani 1 1 d .
C6 C 0.26605(15) 0.34923(11) 0.35315(11) 0.0193(2) Uani 1 1 d .
H6 H 0.2862 0.2629 0.2983 0.023 Uiso 1 1 calc R
C7 C 0.19904(15) 0.46684(11) 0.28493(11) 0.0192(2) Uani 1 1 d .
H7 H 0.1759 0.4605 0.1840 0.023 Uiso 1 1 calc R
C8 C 0.16441(14) 0.59607(11) 0.36214(11) 0.0174(2) Uani 1 1 d .
C9 C 0.20566(14) 0.60145(11) 0.51063(11) 0.0191(2) Uani 1 1 d .
H9 H 0.1854 0.6877 0.5656 0.023 Uiso 1 1 calc R
C10 C 0.27497(14) 0.48477(11) 0.57919(11) 0.0186(2) Uani 1 1 d .
H10 H 0.3030 0.4923 0.6803 0.022 Uiso 1 1 calc R
C11 C 0.63995(17) 0.31288(12) 1.07780(11) 0.0257(3) Uani 1 1 d .
H11A H 0.5850 0.2576 1.1413 0.039 Uiso 1 1 calc R
H11B H 0.6050 0.4136 1.0901 0.039 Uiso 1 1 calc R
H11C H 0.7790 0.3076 1.1009 0.039 Uiso 1 1 calc R
C12 C 0.08284(14) 0.72002(11) 0.28918(11) 0.0181(2) Uani 1 1 d .
C13 C -0.02451(15) 0.70099(12) 0.14972(11) 0.0210(2) Uani 1 1 d .
H13 H -0.0440 0.6070 0.1003 0.025 Uiso 1 1 calc R
C14 C -0.10321(15) 0.81642(12) 0.08197(11) 0.0228(2) Uani 1 1 d .
H14 H -0.1739 0.8011 -0.0135 0.027 Uiso 1 1 calc R
C15 C -0.07921(15) 0.95453(12) 0.15297(12) 0.0232(2) Uani 1 1 d .
H15 H -0.1342 1.0337 0.1070 0.028 Uiso 1 1 calc R
C16 C 0.02568(15) 0.97553(11) 0.29154(12) 0.0227(2) Uani 1 1 d .
H16 H 0.0417 1.0696 0.3410 0.027 Uiso 1 1 calc R
C17 C 0.10751(14) 0.86075(11) 0.35879(11) 0.0198(2) Uani 1 1 d .
H17 H 0.1813 0.8774 0.4532 0.024 Uiso 1 1 calc R

loop_
_atom_site_aniso_label
_atom_site_aniso_U_11
_atom_site_aniso_U_22
_atom_site_aniso_U_33
_atom_site_aniso_U_23
_atom_site_aniso_U_13
_atom_site_aniso_U_12
O1 0.0259(4) 0.0177(4) 0.0168(4) 0.0037(3) 0.0024(3) 0.0047(3)
O2 0.0298(4) 0.0169(4) 0.0221(4) 0.0008(3) 0.0056(3) 0.0034(3)
N1 0.0199(4) 0.0165(4) 0.0164(4) 0.0013(3) 0.0030(3) 0.0018(3)
C1 0.0208(5) 0.0163(5) 0.0201(5) 0.0022(4) 0.0055(4) 0.0025(4)
C2 0.0182(5) 0.0204(5) 0.0177(5) 0.0024(4) 0.0058(4) 0.0025(4)
C3 0.0166(5) 0.0171(5) 0.0172(5) 0.0011(4) 0.0042(4) 0.0011(4)
C4 0.0186(5) 0.0162(5) 0.0186(5) -0.0005(4) 0.0043(4) 0.0007(4)
C5 0.0151(5) 0.0194(5) 0.0173(5) 0.0015(4) 0.0020(4) -0.0008(4)
C6 0.0215(5) 0.0169(5) 0.0188(5) -0.0009(4) 0.0039(4) 0.0013(4)
C7 0.0216(5) 0.0215(5) 0.0137(5) 0.0022(4) 0.0019(4) 0.0005(4)
C8 0.0147(5) 0.0182(5) 0.0184(5) 0.0018(4) 0.0021(4) -0.0011(4)
C9 0.0201(5) 0.0173(5) 0.0185(5) -0.0008(4) 0.0021(4) 0.0013(4)
C10 0.0202(5) 0.0204(5) 0.0138(5) 0.0014(4) 0.0004(4) 0.0011(4)
C11 0.0341(6) 0.0226(6) 0.0182(5) 0.0017(4) 0.0003(5) 0.0047(5)
C12 0.0154(5) 0.0211(5) 0.0186(5) 0.0038(4) 0.0047(4) 0.0010(4)
C13 0.0220(5) 0.0213(5) 0.0196(5) 0.0021(4) 0.0042(4) 0.0013(4)
C14 0.0209(5) 0.0295(6) 0.0179(5) 0.0072(4) 0.0016(4) 0.0030(4)
C15 0.0210(5) 0.0242(6) 0.0270(6) 0.0112(4) 0.0069(4) 0.0049(4)
C16 0.0221(5) 0.0185(5) 0.0285(6) 0.0041(4) 0.0072(4) 0.0015(4)
C17 0.0185(5) 0.0211(5) 0.0190(5) 0.0028(4) 0.0022(4) 0.0005(4)

loop_
_atom_type_symbol
_atom_type_description
_atom_type_scat_dispersion_real
_atom_type_scat_dispersion_imag
_atom_type_scat_source
C C 0.0181 0.0091 'International Tables Vol C Tables 4.2.6.8 and 6.1.1.4'
H H 0.0000 0.0000 'International Tables Vol C Tables 4.2.6.8 and 6.1.1.4'
N N 0.0311 0.0180 'International Tables Vol C Tables 4.2.6.8 and 6.1.1.4'
O O 0.0492 0.0322 'International Tables Vol C Tables 4.2.6.8 and 6.1.1.4'

loop_
_geom_angle_atom_site_label_1
_geom_angle_atom_site_label_2
_geom_angle_atom_site_label_3
_geom_angle
C1 O1 C2 105.32(8)
C1 N1 C3 105.27(8)
O1 C1 C11 115.63(9)
N1 C1 O1 116.41(9)
N1 C1 C11 127.95(9)
O1 C2 C3 105.03(8)
O2 C2 O1 121.61(9)
O2 C2 C3 133.36(10)
N1 C3 C2 107.93(8)
C4 C3 N1 129.11(10)
C4 C3 C2 122.91(9)
C3 C4 C5 129.72(10)
C6 C5 C4 119.03(9)
C6 C5 C10 117.79(9)
C10 C5 C4 123.17(9)
C7 C6 C5 121.17(9)
C6 C7 C8 121.22(10)
C7 C8 C12 121.44(9)
C9 C8 C7 117.24(9)
C9 C8 C12 121.30(9)
C10 C9 C8 121.67(9)
C9 C10 C5 120.87(9)
C13 C12 C8 121.24(9)
C13 C12 C17 117.55(10)
C17 C12 C8 121.19(9)
C14 C13 C12 121.37(10)
C13 C14 C15 120.29(10)
C16 C15 C14 119.23(10)
C15 C16 C17 120.66(10)
C16 C17 C12 120.89(10)

loop_
_geom_bond_atom_site_label_1
_geom_bond_atom_site_label_2
_geom_bond_distance
O1 C1 1.3887(12)
O1 C2 1.3906(12)
O2 C2 1.2048(13)
N1 C1 1.2773(13)
N1 C3 1.4142(13)
C1 C11 1.4760(15)
C2 C3 1.4702(14)
C3 C4 1.3460(15)
C4 C5 1.4530(14)
C5 C6 1.3980(14)
C5 C10 1.4043(14)
C6 C7 1.3804(15)
C7 C8 1.4078(14)
C8 C9 1.3985(15)
C8 C12 1.4820(15)
C9 C10 1.3790(15)
C12 C13 1.3970(15)
C12 C17 1.4057(14)
C13 C14 1.3854(15)
C14 C15 1.3890(16)
C15 C16 1.3842(16)
C16 C17 1.3855(15)

loop_
_geom_torsion_atom_site_label_1
_geom_torsion_atom_site_label_2
_geom_torsion_atom_site_label_3
_geom_torsion_atom_site_label_4
_geom_torsion
O1 C2 C3 N1 -2.24(10)
O1 C2 C3 C4 175.35(9)
O2 C2 C3 N1 176.74(11)
O2 C2 C3 C4 -5.67(18)
N1 C3 C4 C5 -4.47(18)
C1 O1 C2 O2 -177.41(9)
C1 O1 C2 C3 1.72(10)
C1 N1 C3 C2 1.85(11)
C1 N1 C3 C4 -175.54(10)
C2 O1 C1 N1 -0.65(12)
C2 O1 C1 C11 178.76(9)
C2 C3 C4 C5 178.48(9)
C3 N1 C1 O1 -0.79(12)
C3 N1 C1 C11 179.89(10)
C3 C4 C5 C6 168.66(10)
C3 C4 C5 C10 -12.18(17)
C4 C5 C6 C7 178.58(9)
C4 C5 C10 C9 -177.69(9)
C5 C6 C7 C8 -0.99(16)
C6 C5 C10 C9 1.48(15)
C6 C7 C8 C9 1.71(15)
C6 C7 C8 C12 -176.71(9)
C7 C8 C9 C10 -0.86(15)
C7 C8 C12 C13 23.37(15)
C7 C8 C12 C17 -157.91(10)
C8 C9 C10 C5 -0.73(16)
C8 C12 C13 C14 179.07(9)
C8 C12 C17 C16 -177.89(9)
C9 C8 C12 C13 -154.99(10)
C9 C8 C12 C17 23.73(15)
C10 C5 C6 C7 -0.62(15)
C12 C8 C9 C10 177.57(9)
C12 C13 C14 C15 -1.06(16)
C13 C12 C17 C16 0.88(15)
C13 C14 C15 C16 0.63(16)
C14 C15 C16 C17 0.55(15)
C15 C16 C17 C12 -1.32(15)
C17 C12 C13 C14 0.30(15)
